data_7033943
loop_
_publ_author_name
'Sterenberg, Brian T.'
'Wrigley, Christian T.'
'Puddephatt, Richard J.'

_publ_section_title
;
 Binuclear platinum-iridium complexes: synthesis, reactivity and
 luminescence.
;
_journal_issue 12
_journal_name_full 'Dalton transactions (Cambridge, England : 2003)'
_journal_page_first 5555
_journal_page_last 5568
_journal_paper_doi 10.1039/c4dt03966a
_journal_volume 44
_journal_year 2015
_chemical_formula_sum 'C61.75 H54 Cl2.25 F6 Ir O1.75 P5 Pt'
_chemical_formula_weight 1559.95
_space_group_crystal_system orthorhombic
_space_group_IT_number 19
_space_group_name_Hall 'P 2ac 2ab'
_space_group_name_H-M_alt 'P 21 21 21'
_symmetry_space_group_name_Hall 'P 2ac 2ab'
_symmetry_space_group_name_H-M 'P 21 21 21'
_atom_sites_solution_hydrogens geom
_audit_creation_method SHELXL-2014/7
_audit_update_record
;
2014-12-20 deposited with the CCDC.
2015-02-09 downloaded from the CCDC.
;
_cell_angle_alpha 90
_cell_angle_beta 90
_cell_angle_gamma 90
_cell_formula_units_Z 4
_cell_length_a 11.0053(2)
_cell_length_b 23.2346(3)
_cell_length_c 23.3093(4)
_cell_measurement_temperature 150(2)
_cell_volume 5960.28(17)
_computing_cell_refinement 'Nonius DENZO'
_computing_data_collection 'Nonius COLLECT'
_computing_data_reduction 'Nonius DENZO'
_computing_structure_refinement 'SHELXL-2014/7 (Sheldrick, 2014)'
_computing_structure_solution 'SHELXS-97 (Sheldrick, 1990)'
_diffrn_ambient_temperature 150(2)
_diffrn_measured_fraction_theta_full 0.998
_diffrn_measured_fraction_theta_max 0.998
_diffrn_measurement_device_type 'Nonius Kappa-CCD'
_diffrn_measurement_method 'phi/omega scans'
_diffrn_radiation_source 'fine-focus sealed tube'
_diffrn_radiation_type MoK\a
_diffrn_radiation_wavelength 0.71073
_diffrn_reflns_av_R_equivalents 0.1070
_diffrn_reflns_av_unetI/netI 0.0756
_diffrn_reflns_Laue_measured_fraction_full 0.998
_diffrn_reflns_Laue_measured_fraction_max 0.998
_diffrn_reflns_limit_h_max 15
_diffrn_reflns_limit_h_min -15
_diffrn_reflns_limit_k_max 32
_diffrn_reflns_limit_k_min -32
_diffrn_reflns_limit_l_max 32
_diffrn_reflns_limit_l_min -32
_diffrn_reflns_number 17416
_diffrn_reflns_point_group_measured_fraction_full 0.998
_diffrn_reflns_point_group_measured_fraction_max 0.997
_diffrn_reflns_theta_full 25.242
_diffrn_reflns_theta_max 30.046
_diffrn_reflns_theta_min 2.545
_exptl_absorpt_coefficient_mu 4.871
_exptl_absorpt_correction_T_max 0.8881
_exptl_absorpt_correction_T_min 0.3483
_exptl_absorpt_correction_type integration
_exptl_crystal_colour red
_exptl_crystal_density_diffrn 1.738
_exptl_crystal_density_method 'not measured'
_exptl_crystal_description plate
_exptl_crystal_F_000 3043
_exptl_crystal_size_max 0.275
_exptl_crystal_size_mid 0.125
_exptl_crystal_size_min 0.025
_refine_diff_density_max 0.981
_refine_diff_density_min -2.085
_refine_diff_density_rms 0.139
_refine_ls_abs_structure_details
;
 Flack x determined using 4849 quotients [(I+)-(I-)]/[(I+)+(I-)]
 (Parsons, Flack and Wagner, Acta Cryst. B69 (2013) 249-259).
;
_refine_ls_abs_structure_Flack 0.041(5)
_refine_ls_extinction_method none
_refine_ls_goodness_of_fit_ref 0.964
_refine_ls_hydrogen_treatment constr
_refine_ls_matrix_type full
_refine_ls_number_parameters 623
_refine_ls_number_reflns 17416
_refine_ls_number_restraints 0
_refine_ls_restrained_S_all 0.964
_refine_ls_R_factor_all 0.0666
_refine_ls_R_factor_gt 0.0409
_refine_ls_shift/su_max 0.004
_refine_ls_shift/su_mean 0.000
_refine_ls_structure_factor_coef Fsqd
_refine_ls_weighting_details 'w=1/[\s^2^(Fo^2^)+(0.0464P)^2^] where P=(Fo^2^+2Fc^2^)/3'
_refine_ls_weighting_scheme calc
_refine_ls_wR_factor_gt 0.0829
_refine_ls_wR_factor_ref 0.0891
_reflns_Friedel_coverage 0.831
_reflns_Friedel_fraction_full 0.997
_reflns_Friedel_fraction_max 0.997
_reflns_number_gt 12875
_reflns_number_total 17416
_reflns_threshold_expression 'I > 2\s(I)'
_cod_data_source_file c4dt03966a1.cif
_cod_data_source_block shelx
_cod_depositor_comments 'Adding full bibliography for 7033943--7033944.cif.'
_cod_database_code 7033943
_shelx_shelxl_version_number 2014/7
_shelx_space_group_comment
;
The symmetry employed for this shelxl refinement is uniquely defined
by the following loop, which should always be used as a source of
symmetry information in preference to the above space-group names.
They are only intended as comments.
;
_shelx_estimated_absorpt_t_min 0.348
_shelx_estimated_absorpt_t_max 0.888

loop_
_space_group_symop_operation_xyz
'x, y, z'
'-x+1/2, -y, z+1/2'
'-x, y+1/2, -z+1/2'
'x+1/2, -y+1/2, -z'

loop_
_atom_site_label
_atom_site_type_symbol
_atom_site_fract_x
_atom_site_fract_y
_atom_site_fract_z
_atom_site_U_iso_or_equiv
_atom_site_adp_type
_atom_site_occupancy
_atom_site_site_symmetry_order
_atom_site_calc_flag
_atom_site_refinement_flags_posn
_atom_site_refinement_flags_adp
_atom_site_refinement_flags_occupancy
_atom_site_disorder_assembly
_atom_site_disorder_group
Pt Pt 0.10245(3) 1.45450(2) 0.16622(2) 0.02471(7) Uani 1 1 d . . . . .
Ir Ir 0.02438(3) 1.56756(2) 0.12608(2) 0.02756(8) Uani 1 1 d . . . . .
P1 P 0.05694(19) 1.40946(9) 0.07989(9) 0.0262(4) Uani 1 1 d . . . . .
P2 P 0.22596(18) 1.49209(9) 0.23806(9) 0.0238(4) Uani 1 1 d . . . . .
P3 P 0.11420(19) 1.60776(8) 0.20553(9) 0.0253(4) Uani 1 1 d . . . . .
P4 P -0.04731(19) 1.52519(9) 0.04361(9) 0.0263(4) Uani 1 1 d . . . . .
C3 C 0.2355(8) 1.4941(4) 0.1170(3) 0.0318(19) Uani 1 1 d . . . . .
H1A H 0.3105 1.4766 0.1068 0.038 Uiso 1 1 calc R U . . .
C4 C 0.2033(7) 1.5458(4) 0.1020(3) 0.0292(17) Uani 1 1 d . . . . .
C5 C 0.2859(7) 1.5882(3) 0.0761(3) 0.0276(18) Uani 1 1 d . . . . .
C6 C 0.4131(8) 1.5843(3) 0.0861(4) 0.0321(19) Uani 1 1 d . . . . .
H6 H 0.4429 1.5542 0.1099 0.039 Uiso 1 1 calc R U . . .
C7 C 0.4943(9) 1.6225(4) 0.0627(4) 0.042(2) Uani 1 1 d . . . . .
H7 H 0.5785 1.6182 0.0707 0.051 Uiso 1 1 calc R U . . .
C8 C 0.4568(10) 1.6663(4) 0.0284(4) 0.045(3) Uani 1 1 d . . . . .
C9 C 0.3305(9) 1.6723(4) 0.0184(4) 0.040(2) Uani 1 1 d . . . . .
H8 H 0.3022 1.7031 -0.0049 0.048 Uiso 1 1 calc R U . . .
C10 C 0.2478(8) 1.6345(3) 0.0416(3) 0.0320(19) Uani 1 1 d . . . . .
H9 H 0.1636 1.6397 0.0343 0.038 Uiso 1 1 calc R U . . .
C11 C 0.5478(11) 1.7063(5) 0.0011(5) 0.067(3) Uani 1 1 d . . . . .
H11C H 0.5050 1.7351 -0.0220 0.100 Uiso 1 1 calc R U . . .
H11B H 0.5950 1.7256 0.0312 0.100 Uiso 1 1 calc R U . . .
H11A H 0.6027 1.6841 -0.0235 0.100 Uiso 1 1 calc R U . . .
C1 C -0.0268(9) 1.4296(4) 0.2155(4) 0.043(2) Uani 1 1 d . . . . .
O1 O -0.1022(7) 1.4184(3) 0.2462(3) 0.065(2) Uani 1 1 d . . . . .
C13 C 0.2511(6) 1.5697(3) 0.2307(3) 0.0243(15) Uani 1 1 d . . . . .
H13A H 0.3182 1.5764 0.2033 0.029 Uiso 1 1 calc R U . . .
H13B H 0.2759 1.5857 0.2683 0.029 Uiso 1 1 calc R U . . .
C12 C 0.0393(7) 1.4614(3) 0.0219(3) 0.0259(16) Uani 1 1 d . . . . .
H12A H -0.0025 1.4426 -0.0107 0.031 Uiso 1 1 calc R U . . .
H12B H 0.1208 1.4736 0.0085 0.031 Uiso 1 1 calc R U . . .
C20 C 0.1824(5) 1.3651(2) 0.0548(2) 0.034(2) Uani 1 1 d G . . . .
C21 C 0.2408(7) 1.3302(3) 0.0946(2) 0.077(4) Uani 1 1 d G . . . .
H21 H 0.2128 1.3290 0.1332 0.092 Uiso 1 1 calc R U . . .
C22 C 0.3400(7) 1.2971(3) 0.0781(3) 0.081(4) Uani 1 1 d G . . . .
H22 H 0.3798 1.2733 0.1053 0.098 Uiso 1 1 calc R U . . .
C23 C 0.3808(5) 1.2989(3) 0.0217(3) 0.056(3) Uani 1 1 d G . . . .
H23 H 0.4486 1.2763 0.0104 0.068 Uiso 1 1 calc R U . . .
C24 C 0.3225(6) 1.3338(3) -0.0182(2) 0.058(3) Uani 1 1 d G . . . .
H24 H 0.3504 1.3350 -0.0567 0.070 Uiso 1 1 calc R U . . .
C25 C 0.2233(5) 1.3669(3) -0.0016(2) 0.040(2) Uani 1 1 d G . . . .
H25 H 0.1834 1.3907 -0.0289 0.048 Uiso 1 1 calc R U . . .
C30 C -0.0761(4) 1.3619(2) 0.0782(2) 0.0314(19) Uani 1 1 d G . . . .
C35 C -0.1492(5) 1.3572(2) 0.02980(19) 0.037(2) Uani 1 1 d G . . . .
H35 H -0.1289 1.3777 -0.0041 0.044 Uiso 1 1 calc R U . . .
C34 C -0.2520(5) 1.3224(3) 0.0310(2) 0.043(2) Uani 1 1 d G . . . .
H34 H -0.3019 1.3192 -0.0021 0.052 Uiso 1 1 calc R U . . .
C33 C -0.2816(5) 1.2924(2) 0.0807(3) 0.046(2) Uani 1 1 d G . . . .
H33 H -0.3518 1.2686 0.0815 0.055 Uiso 1 1 calc R U . . .
C32 C -0.2085(6) 1.2971(2) 0.1291(2) 0.047(2) Uani 1 1 d G . . . .
H32 H -0.2288 1.2765 0.1630 0.056 Uiso 1 1 calc R U . . .
C31 C -0.1057(5) 1.3318(2) 0.1278(2) 0.039(2) Uani 1 1 d G . . . .
H31 H -0.0558 1.3351 0.1609 0.047 Uiso 1 1 calc R U . . .
C40 C 0.3778(4) 1.4599(2) 0.2346(2) 0.0292(17) Uani 1 1 d G . . . .
C41 C 0.3874(4) 1.4027(2) 0.2180(3) 0.0343(19) Uani 1 1 d G . . . .
H41 H 0.3169 1.3819 0.2067 0.041 Uiso 1 1 calc R U . . .
C42 C 0.5001(5) 1.37566(17) 0.2180(3) 0.041(2) Uani 1 1 d G . . . .
H42 H 0.5067 1.3365 0.2066 0.049 Uiso 1 1 calc R U . . .
C43 C 0.6033(4) 1.4059(2) 0.2345(3) 0.041(2) Uani 1 1 d G . . . .
H43 H 0.6803 1.3875 0.2345 0.049 Uiso 1 1 calc R U . . .
C44 C 0.5937(4) 1.4632(2) 0.2511(3) 0.048(2) Uani 1 1 d G . . . .
H44 H 0.6641 1.4839 0.2624 0.057 Uiso 1 1 calc R U . . .
C45 C 0.4810(5) 1.49022(17) 0.2512(2) 0.042(2) Uani 1 1 d G . . . .
H45 H 0.4744 1.5294 0.2625 0.051 Uiso 1 1 calc R U . . .
C50 C 0.1831(5) 1.4787(2) 0.31287(15) 0.0239(16) Uani 1 1 d G . . . .
C55 C 0.1854(5) 1.52079(16) 0.3552(2) 0.0299(18) Uani 1 1 d G . . . .
H55 H 0.2064 1.5593 0.3457 0.036 Uiso 1 1 calc R U . . .
C54 C 0.1569(5) 1.5066(2) 0.41157(18) 0.0328(19) Uani 1 1 d G . . . .
H54 H 0.1584 1.5354 0.4405 0.039 Uiso 1 1 calc R U . . .
C53 C 0.1261(5) 1.4503(2) 0.42556(16) 0.039(2) Uani 1 1 d G . . . .
H53 H 0.1067 1.4406 0.4641 0.046 Uiso 1 1 calc R U . . .
C52 C 0.1239(6) 1.40818(17) 0.3832(2) 0.042(2) Uani 1 1 d G . . . .
H52 H 0.1028 1.3697 0.3928 0.050 Uiso 1 1 calc R U . . .
C51 C 0.1523(5) 1.42239(18) 0.32686(18) 0.0329(19) Uani 1 1 d G . . . .
H51 H 0.1508 1.3936 0.2979 0.040 Uiso 1 1 calc R U . . .
C70 C 0.1657(5) 1.68084(17) 0.1927(3) 0.0286(18) Uani 1 1 d G . . . .
C75 C 0.2777(5) 1.7016(2) 0.2110(3) 0.044(2) Uani 1 1 d G . . . .
H75 H 0.3346 1.6762 0.2283 0.052 Uiso 1 1 calc R U . . .
C74 C 0.3064(5) 1.7594(2) 0.2040(3) 0.052(3) Uani 1 1 d G . . . .
H74 H 0.3829 1.7736 0.2165 0.063 Uiso 1 1 calc R U . . .
C73 C 0.2231(6) 1.79652(17) 0.1787(3) 0.047(3) Uani 1 1 d G . . . .
H73 H 0.2427 1.8361 0.1739 0.056 Uiso 1 1 calc R U . . .
C72 C 0.1111(5) 1.7758(2) 0.1604(3) 0.054(3) Uani 1 1 d G . . . .
H72 H 0.0542 1.8012 0.1431 0.065 Uiso 1 1 calc R U . . .
C71 C 0.0824(4) 1.7180(2) 0.1674(3) 0.047(2) Uani 1 1 d G . . . .
H71 H 0.0059 1.7038 0.1549 0.056 Uiso 1 1 calc R U . . .
C60 C 0.0214(5) 1.6147(2) 0.26991(19) 0.0301(17) Uani 1 1 d G . . . .
C61 C -0.0698(5) 1.5746(2) 0.2803(2) 0.039(2) Uani 1 1 d G . . . .
H61 H -0.0827 1.5439 0.2541 0.046 Uiso 1 1 calc R U . . .
C62 C -0.1420(5) 1.5795(2) 0.3290(3) 0.051(3) Uani 1 1 d G . . . .
H62 H -0.2043 1.5521 0.3361 0.062 Uiso 1 1 calc R U . . .
C63 C -0.1231(5) 1.6244(3) 0.3673(2) 0.046(2) Uani 1 1 d G . . . .
H63 H -0.1724 1.6278 0.4006 0.055 Uiso 1 1 calc R U . . .
C64 C -0.0319(6) 1.6645(2) 0.3569(2) 0.048(3) Uani 1 1 d G . . . .
H64 H -0.0190 1.6953 0.3831 0.058 Uiso 1 1 calc R U . . .
C65 C 0.0403(5) 1.6596(2) 0.3082(2) 0.038(2) Uani 1 1 d G . . . .
H65 H 0.1026 1.6870 0.3011 0.046 Uiso 1 1 calc R U . . .
C80 C -0.0376(5) 1.5728(2) -0.0181(2) 0.0298(17) Uani 1 1 d G . . . .
C85 C 0.0313(5) 1.5599(2) -0.0664(2) 0.042(2) Uani 1 1 d G . . . .
H85 H 0.0723 1.5241 -0.0691 0.051 Uiso 1 1 calc R U . . .
C84 C 0.0403(6) 1.5996(3) -0.1108(2) 0.055(3) Uani 1 1 d G . . . .
H84 H 0.0875 1.5909 -0.1438 0.066 Uiso 1 1 calc R U . . .
C83 C -0.0196(7) 1.6522(2) -0.1069(2) 0.056(3) Uani 1 1 d G . . . .
H83 H -0.0134 1.6793 -0.1373 0.068 Uiso 1 1 calc R U . . .
C82 C -0.0886(6) 1.6650(2) -0.0586(3) 0.057(3) Uani 1 1 d G . . . .
H82 H -0.1295 1.7009 -0.0560 0.068 Uiso 1 1 calc R U . . .
C81 C -0.0976(6) 1.6253(2) -0.0142(2) 0.045(2) Uani 1 1 d G . . . .
H81 H -0.1447 1.6340 0.0188 0.054 Uiso 1 1 calc R U . . .
C90 C -0.2046(4) 1.4998(2) 0.0417(2) 0.0308(19) Uani 1 1 d G . . . .
C91 C -0.2638(5) 1.4954(2) -0.01083(18) 0.037(2) Uani 1 1 d G . . . .
H91 H -0.2250 1.5085 -0.0448 0.044 Uiso 1 1 calc R U . . .
C92 C -0.3798(5) 1.4719(3) -0.0136(2) 0.044(2) Uani 1 1 d G . . . .
H92 H -0.4202 1.4689 -0.0495 0.053 Uiso 1 1 calc R U . . .
C93 C -0.4365(4) 1.4527(2) 0.0361(3) 0.045(2) Uani 1 1 d G . . . .
H93 H -0.5158 1.4366 0.0342 0.054 Uiso 1 1 calc R U . . .
C94 C -0.3773(5) 1.4570(2) 0.0886(2) 0.044(2) Uani 1 1 d G . . . .
H94 H -0.4161 1.4439 0.1226 0.053 Uiso 1 1 calc R U . . .
C95 C -0.2614(4) 1.4806(2) 0.09138(17) 0.0310(18) Uani 1 1 d G . . . .
H95 H -0.2209 1.4835 0.1273 0.037 Uiso 1 1 calc R U . . .
P10 P 0.5146(2) 1.15464(10) 0.14685(11) 0.0447(6) Uani 1 1 d . . . . .
F11 F 0.5013(10) 1.0925(3) 0.1208(3) 0.111(3) Uani 1 1 d . . . . .
F12 F 0.3722(6) 1.1635(4) 0.1465(3) 0.092(3) Uani 1 1 d . . . . .
F13 F 0.5068(6) 1.1287(2) 0.2103(2) 0.0589(16) Uani 1 1 d . . . . .
F14 F 0.5287(6) 1.2174(2) 0.1732(2) 0.0548(14) Uani 1 1 d . . . . .
F15 F 0.5229(6) 1.1808(2) 0.0840(2) 0.0568(15) Uani 1 1 d . . . . .
F16 F 0.6588(6) 1.1486(3) 0.1493(3) 0.072(2) Uani 1 1 d . . . . .
C38 C -0.274(3) 1.7213(13) 0.2339(12) 0.100(10) Uiso 0.75 1 d . . P A 1
H38B H -0.3515 1.7209 0.2556 0.121 Uiso 0.75 1 calc R U P A 1
H38A H -0.2362 1.6827 0.2347 0.121 Uiso 0.75 1 calc R U P A 1
Cl31 Cl -0.2917(8) 1.7488(3) 0.1626(4) 0.146(3) Uiso 0.75 1 d . . P A 1
Cl32 Cl -0.1777(7) 1.7742(3) 0.2567(3) 0.115(3) Uiso 0.75 1 d . . P A 1
C39 C -0.239(5) 1.724(2) 0.237(2) 0.044(13) Uiso 0.25 1 d . . P B 2
H39B H -0.2736 1.7047 0.2717 0.053 Uiso 0.25 1 calc R U P B 2
H39A H -0.1805 1.6960 0.2212 0.053 Uiso 0.25 1 calc R U P B 2
Cl33 Cl -0.3721(15) 1.7232(7) 0.1831(7) 0.093(4) Uiso 0.25 1 d . . P B 2
Cl34 Cl -0.1457(10) 1.7794(5) 0.2663(5) 0.035(2) Uiso 0.25 1 d . . P B 2
O2 O -0.2317(9) 1.6017(5) 0.1639(5) 0.070(3) Uani 0.75 1 d . . P C 1
C2 C -0.1398(16) 1.5891(8) 0.1505(7) 0.037(4) Uani 0.75 1 d . . P C 1
Cl1 Cl -0.1532(14) 1.6135(6) 0.1378(6) 0.040(3) Uani 0.25 1 d . . P C 2

loop_
_atom_site_aniso_label
_atom_site_aniso_U_11
_atom_site_aniso_U_22
_atom_site_aniso_U_33
_atom_site_aniso_U_23
_atom_site_aniso_U_13
_atom_site_aniso_U_12
Pt 0.02245(13) 0.02667(15) 0.02499(15) -0.00034(13) -0.00203(13) 0.00036(13)
Ir 0.03030(16) 0.02743(16) 0.02496(16) -0.00190(13) -0.00625(14) 0.00252(13)
P1 0.0292(11) 0.0241(10) 0.0253(11) -0.0009(8) -0.0017(8) 0.0038(8)
P2 0.0198(10) 0.0262(10) 0.0255(11) 0.0021(8) -0.0006(8) -0.0007(8)
P3 0.0265(11) 0.0251(10) 0.0242(10) -0.0013(8) -0.0032(9) 0.0028(9)
P4 0.0261(11) 0.0289(10) 0.0239(10) -0.0028(8) -0.0038(9) 0.0042(8)
C3 0.025(4) 0.041(5) 0.030(5) -0.005(4) 0.001(4) -0.003(4)
C4 0.023(4) 0.040(5) 0.024(4) -0.004(4) -0.005(3) -0.005(4)
C5 0.031(4) 0.030(4) 0.023(4) -0.004(3) 0.005(3) -0.003(3)
C6 0.036(5) 0.026(4) 0.035(5) -0.005(3) 0.006(4) -0.008(4)
C7 0.042(6) 0.043(5) 0.042(5) -0.003(4) 0.011(4) -0.004(4)
C8 0.053(6) 0.041(5) 0.041(6) -0.009(4) 0.013(5) -0.025(5)
C9 0.055(6) 0.028(5) 0.037(5) 0.007(4) -0.001(5) -0.006(4)
C10 0.036(5) 0.028(4) 0.032(5) 0.000(4) -0.001(4) 0.002(4)
C11 0.065(8) 0.067(7) 0.068(8) 0.006(6) 0.019(6) -0.022(6)
C1 0.037(5) 0.056(6) 0.037(5) -0.013(4) -0.001(4) -0.019(5)
O1 0.042(4) 0.096(6) 0.058(5) -0.015(4) 0.020(4) -0.033(4)
C13 0.020(4) 0.033(4) 0.020(4) 0.001(3) -0.001(3) -0.003(3)
C12 0.029(4) 0.025(4) 0.024(4) 0.001(3) -0.001(3) -0.001(3)
C20 0.031(5) 0.036(5) 0.036(5) -0.006(4) -0.006(4) 0.009(4)
C21 0.111(10) 0.079(8) 0.040(6) -0.017(6) -0.022(7) 0.071(8)
C22 0.100(10) 0.082(9) 0.062(8) -0.017(7) -0.029(8) 0.067(8)
C23 0.038(6) 0.043(6) 0.088(9) -0.025(6) -0.005(6) 0.016(5)
C24 0.053(7) 0.053(7) 0.069(8) -0.006(6) 0.020(6) 0.012(5)
C25 0.033(5) 0.035(5) 0.052(6) -0.002(4) 0.002(4) 0.004(4)
C30 0.034(5) 0.030(4) 0.031(5) -0.007(4) -0.006(4) 0.004(3)
C35 0.042(5) 0.033(5) 0.037(5) 0.004(4) -0.004(4) 0.001(4)
C34 0.044(6) 0.038(5) 0.048(6) -0.008(4) -0.015(5) -0.007(4)
C33 0.041(6) 0.029(5) 0.066(7) 0.002(5) 0.000(5) -0.003(4)
C32 0.057(6) 0.034(5) 0.049(6) 0.007(5) -0.002(5) -0.008(4)
C31 0.050(5) 0.033(4) 0.035(5) 0.005(4) -0.006(5) -0.005(4)
C40 0.025(4) 0.035(4) 0.028(4) 0.004(4) 0.001(3) 0.001(4)
C41 0.022(4) 0.027(4) 0.054(5) -0.001(4) -0.003(4) -0.001(4)
C42 0.032(5) 0.033(5) 0.058(6) -0.003(4) -0.005(4) 0.006(4)
C43 0.027(4) 0.042(5) 0.053(6) 0.006(4) 0.003(5) 0.010(4)
C44 0.024(4) 0.056(6) 0.064(6) -0.012(5) -0.016(5) 0.000(5)
C45 0.033(5) 0.039(5) 0.055(6) -0.013(4) -0.009(5) 0.005(4)
C50 0.018(4) 0.029(4) 0.024(4) 0.003(3) -0.003(3) 0.000(3)
C55 0.030(4) 0.035(4) 0.024(4) 0.003(3) -0.006(3) -0.005(4)
C54 0.030(4) 0.042(5) 0.027(4) -0.003(4) 0.004(4) 0.005(4)
C53 0.041(5) 0.049(5) 0.025(4) 0.007(4) -0.002(4) -0.002(4)
C52 0.058(6) 0.040(5) 0.028(5) 0.004(4) -0.001(4) -0.018(4)
C51 0.039(5) 0.029(4) 0.032(5) 0.001(4) 0.001(4) -0.009(3)
C70 0.035(5) 0.029(4) 0.022(4) 0.001(3) -0.003(3) 0.003(4)
C75 0.050(6) 0.035(5) 0.045(6) 0.001(4) -0.016(5) -0.007(4)
C74 0.061(7) 0.046(6) 0.050(6) 0.008(5) -0.016(5) -0.026(5)
C73 0.077(8) 0.025(4) 0.039(6) 0.004(4) 0.005(5) 0.001(5)
C72 0.060(7) 0.037(5) 0.066(7) 0.007(5) -0.001(6) 0.008(5)
C71 0.045(6) 0.040(5) 0.055(6) 0.007(5) -0.007(5) 0.004(4)
C60 0.027(4) 0.029(4) 0.034(5) 0.002(3) -0.003(4) 0.006(4)
C61 0.028(4) 0.044(5) 0.043(5) -0.012(4) 0.003(4) 0.000(4)
C62 0.036(5) 0.064(7) 0.055(6) -0.002(5) 0.009(5) -0.002(5)
C63 0.036(5) 0.068(7) 0.034(5) -0.007(5) -0.006(4) 0.017(5)
C64 0.049(6) 0.060(6) 0.035(5) -0.012(4) -0.017(5) 0.029(5)
C65 0.038(5) 0.046(5) 0.030(5) -0.005(4) -0.008(4) 0.006(4)
C80 0.033(4) 0.027(4) 0.029(4) 0.001(3) -0.005(3) 0.004(4)
C85 0.036(5) 0.053(6) 0.038(5) 0.011(4) 0.004(4) 0.008(5)
C84 0.048(6) 0.076(7) 0.041(6) 0.018(5) 0.016(5) 0.011(6)
C83 0.066(7) 0.049(6) 0.054(6) 0.025(5) -0.003(6) -0.002(6)
C82 0.077(8) 0.042(6) 0.052(6) 0.007(5) -0.011(6) 0.005(6)
C81 0.068(7) 0.031(5) 0.038(5) 0.008(4) 0.006(5) 0.010(5)
C90 0.035(5) 0.023(4) 0.035(5) -0.008(4) -0.007(4) 0.009(3)
C91 0.031(5) 0.044(5) 0.035(5) -0.005(4) -0.008(4) -0.001(4)
C92 0.034(5) 0.054(6) 0.045(6) -0.006(4) -0.009(4) 0.003(4)
C93 0.025(4) 0.047(5) 0.062(6) 0.000(5) -0.005(4) 0.005(4)
C94 0.029(5) 0.057(6) 0.047(5) 0.004(5) 0.011(4) 0.009(5)
C95 0.030(4) 0.038(5) 0.025(4) -0.006(4) 0.002(4) 0.002(4)
P10 0.0423(14) 0.0407(13) 0.0509(15) 0.0114(11) -0.0161(12) -0.0058(11)
F11 0.216(10) 0.042(4) 0.076(5) 0.001(3) -0.038(7) -0.026(5)
F12 0.035(4) 0.137(7) 0.104(6) 0.048(5) -0.019(4) -0.027(4)
F13 0.068(4) 0.054(3) 0.055(3) 0.018(3) -0.010(3) -0.011(3)
F14 0.062(4) 0.041(3) 0.061(4) 0.002(3) 0.003(3) -0.004(3)
F15 0.060(4) 0.063(3) 0.047(3) 0.016(3) -0.015(3) -0.007(3)
F16 0.053(4) 0.088(5) 0.074(5) 0.018(4) -0.006(3) 0.025(3)
O2 0.035(5) 0.102(8) 0.074(7) -0.051(7) -0.016(6) 0.030(6)
C2 0.023(7) 0.061(13) 0.025(9) -0.011(8) -0.011(6) 0.004(8)
Cl1 0.030(6) 0.056(9) 0.034(7) -0.011(6) -0.011(5) 0.018(6)

loop_
_atom_type_symbol
_atom_type_description
_atom_type_scat_dispersion_real
_atom_type_scat_dispersion_imag
_atom_type_scat_source
C C 0.0033 0.0016 'International Tables Vol C Tables 4.2.6.8 and 6.1.1.4'
H H 0.0000 0.0000 'International Tables Vol C Tables 4.2.6.8 and 6.1.1.4'
O O 0.0106 0.0060 'International Tables Vol C Tables 4.2.6.8 and 6.1.1.4'
F F 0.0171 0.0103 'International Tables Vol C Tables 4.2.6.8 and 6.1.1.4'
P P 0.1023 0.0942 'International Tables Vol C Tables 4.2.6.8 and 6.1.1.4'
Ir Ir -1.4442 7.9887 'International Tables Vol C Tables 4.2.6.8 and 6.1.1.4'
Pt Pt -1.7033 8.3905 'International Tables Vol C Tables 4.2.6.8 and 6.1.1.4'
Cl Cl 0.1484 0.1585 'International Tables Vol C Tables 4.2.6.8 and 6.1.1.4'

loop_
_geom_angle_atom_site_label_1
_geom_angle_atom_site_label_2
_geom_angle_atom_site_label_3
_geom_angle
C1 Pt C3 171.2(4)
C1 Pt P1 102.9(3)
C3 Pt P1 82.7(2)
C1 Pt P2 96.6(3)
C3 Pt P2 79.6(2)
P1 Pt P2 156.71(7)
C1 Pt Ir 104.2(3)
C3 Pt Ir 68.4(2)
P1 Pt Ir 93.69(5)
P2 Pt Ir 93.72(5)
C2 Ir C4 178.2(6)
C4 Ir Cl1 163.7(5)
C2 Ir P3 93.3(5)
C4 Ir P3 84.9(2)
Cl1 Ir P3 94.8(4)
C2 Ir P4 92.1(5)
C4 Ir P4 89.7(2)
Cl1 Ir P4 90.4(4)
P3 Ir P4 174.58(8)
C2 Ir Pt 114.1(5)
C4 Ir Pt 66.1(2)
Cl1 Ir Pt 130.2(4)
P3 Ir Pt 88.90(5)
P4 Ir Pt 89.07(5)
C20 P1 C12 102.5(3)
C20 P1 C30 104.9(3)
C12 P1 C30 107.3(3)
C20 P1 Pt 111.7(2)
C12 P1 Pt 111.6(3)
C30 P1 Pt 117.5(2)
C13 P2 C40 105.0(3)
C13 P2 C50 107.1(3)
C40 P2 C50 101.9(3)
C13 P2 Pt 113.0(2)
C40 P2 Pt 110.39(19)
C50 P2 Pt 118.07(19)
C70 P3 C60 103.2(3)
C70 P3 C13 104.3(3)
C60 P3 C13 103.8(3)
C70 P3 Ir 112.4(2)
C60 P3 Ir 117.3(2)
C13 P3 Ir 114.4(3)
C80 P4 C90 103.4(3)
C80 P4 C12 104.0(3)
C90 P4 C12 103.0(3)
C80 P4 Ir 112.4(2)
C90 P4 Ir 118.92(19)
C12 P4 Ir 113.5(3)
C4 C3 Pt 111.4(6)
C4 C3 H1A 124.3
Pt C3 H1A 124.3
C3 C4 C5 124.1(8)
C3 C4 Ir 113.9(6)
C5 C4 Ir 121.7(6)
C10 C5 C6 115.9(7)
C10 C5 C4 124.3(8)
C6 C5 C4 119.8(7)
C7 C6 C5 122.2(8)
C7 C6 H6 118.9
C5 C6 H6 118.9
C8 C7 C6 121.4(9)
C8 C7 H7 119.3
C6 C7 H7 119.3
C7 C8 C9 117.9(9)
C7 C8 C11 120.6(10)
C9 C8 C11 121.5(10)
C10 C9 C8 121.4(9)
C10 C9 H8 119.3
C8 C9 H8 119.3
C9 C10 C5 121.1(8)
C9 C10 H9 119.5
C5 C10 H9 119.5
C8 C11 H11C 109.5
C8 C11 H11B 109.5
H11C C11 H11B 109.5
C8 C11 H11A 109.5
H11C C11 H11A 109.5
H11B C11 H11A 109.5
O1 C1 Pt 175.5(8)
P2 C13 P3 112.3(4)
P2 C13 H13A 109.2
P3 C13 H13A 109.2
P2 C13 H13B 109.2
P3 C13 H13B 109.2
H13A C13 H13B 107.9
P1 C12 P4 112.6(4)
P1 C12 H12A 109.1
P4 C12 H12A 109.1
P1 C12 H12B 109.1
P4 C12 H12B 109.1
H12A C12 H12B 107.8
C21 C20 C25 120.0
C21 C20 P1 117.7(3)
C25 C20 P1 122.2(3)
C20 C21 C22 120.0
C20 C21 H21 120.0
C22 C21 H21 120.0
C21 C22 C23 120.0
C21 C22 H22 120.0
C23 C22 H22 120.0
C22 C23 C24 120.0
C22 C23 H23 120.0
C24 C23 H23 120.0
C25 C24 C23 120.0
C25 C24 H24 120.0
C23 C24 H24 120.0
C24 C25 C20 120.0
C24 C25 H25 120.0
C20 C25 H25 120.0
C35 C30 C31 120.0
C35 C30 P1 121.8(3)
C31 C30 P1 118.2(3)
C34 C35 C30 120.0
C34 C35 H35 120.0
C30 C35 H35 120.0
C35 C34 C33 120.0
C35 C34 H34 120.0
C33 C34 H34 120.0
C32 C33 C34 120.0
C32 C33 H33 120.0
C34 C33 H33 120.0
C33 C32 C31 120.0
C33 C32 H32 120.0
C31 C32 H32 120.0
C32 C31 C30 120.0
C32 C31 H31 120.0
C30 C31 H31 120.0
C41 C40 C45 120.0
C41 C40 P2 118.1(3)
C45 C40 P2 121.7(3)
C40 C41 C42 120.0
C40 C41 H41 120.0
C42 C41 H41 120.0
C41 C42 C43 120.0
C41 C42 H42 120.0
C43 C42 H42 120.0
C42 C43 C44 120.0
C42 C43 H43 120.0
C44 C43 H43 120.0
C45 C44 C43 120.0
C45 C44 H44 120.0
C43 C44 H44 120.0
C44 C45 C40 120.0
C44 C45 H45 120.0
C40 C45 H45 120.0
C55 C50 C51 120.0
C55 C50 P2 123.5(3)
C51 C50 P2 116.5(3)
C54 C55 C50 120.0
C54 C55 H55 120.0
C50 C55 H55 120.0
C53 C54 C55 120.0
C53 C54 H54 120.0
C55 C54 H54 120.0
C54 C53 C52 120.0
C54 C53 H53 120.0
C52 C53 H53 120.0
C51 C52 C53 120.0
C51 C52 H52 120.0
C53 C52 H52 120.0
C52 C51 C50 120.0
C52 C51 H51 120.0
C50 C51 H51 120.0
C75 C70 C71 120.0
C75 C70 P3 123.4(3)
C71 C70 P3 116.4(3)
C74 C75 C70 120.0
C74 C75 H75 120.0
C70 C75 H75 120.0
C75 C74 C73 120.0
C75 C74 H74 120.0
C73 C74 H74 120.0
C72 C73 C74 120.0
C72 C73 H73 120.0
C74 C73 H73 120.0
C73 C72 C71 120.0
C73 C72 H72 120.0
C71 C72 H72 120.0
C72 C71 C70 120.0
C72 C71 H71 120.0
C70 C71 H71 120.0
C61 C60 C65 120.0
C61 C60 P3 119.3(3)
C65 C60 P3 120.7(3)
C62 C61 C60 120.0
C62 C61 H61 120.0
C60 C61 H61 120.0
C61 C62 C63 120.0
C61 C62 H62 120.0
C63 C62 H62 120.0
C64 C63 C62 120.0
C64 C63 H63 120.0
C62 C63 H63 120.0
C65 C64 C63 120.0
C65 C64 H64 120.0
C63 C64 H64 120.0
C64 C65 C60 120.0
C64 C65 H65 120.0
C60 C65 H65 120.0
C85 C80 C81 120.0
C85 C80 P4 122.9(3)
C81 C80 P4 117.0(3)
C80 C85 C84 120.0
C80 C85 H85 120.0
C84 C85 H85 120.0
C83 C84 C85 120.0
C83 C84 H84 120.0
C85 C84 H84 120.0
C84 C83 C82 120.0
C84 C83 H83 120.0
C82 C83 H83 120.0
C81 C82 C83 120.0
C81 C82 H82 120.0
C83 C82 H82 120.0
C82 C81 C80 120.0
C82 C81 H81 120.0
C80 C81 H81 120.0
C91 C90 C95 120.0
C91 C90 P4 119.3(3)
C95 C90 P4 120.5(3)
C92 C91 C90 120.0
C92 C91 H91 120.0
C90 C91 H91 120.0
C91 C92 C93 120.0
C91 C92 H92 120.0
C93 C92 H92 120.0
C94 C93 C92 120.0
C94 C93 H93 120.0
C92 C93 H93 120.0
C93 C94 C95 120.0
C93 C94 H94 120.0
C95 C94 H94 120.0
C94 C95 C90 120.0
C94 C95 H95 120.0
C90 C95 H95 120.0
F11 P10 F12 91.5(5)
F11 P10 F15 90.0(3)
F12 P10 F15 90.1(4)
F11 P10 F14 179.7(5)
F12 P10 F14 88.8(4)
F15 P10 F14 90.0(3)
F11 P10 F16 91.5(5)
F12 P10 F16 177.0(5)
F15 P10 F16 90.5(4)
F14 P10 F16 88.3(4)
F11 P10 F13 90.4(3)
F12 P10 F13 90.1(4)
F15 P10 F13 179.5(4)
F14 P10 F13 89.6(3)
F16 P10 F13 89.3(3)
Cl32 C38 Cl31 95.7(15)
Cl32 C38 H38B 112.6
Cl31 C38 H38B 112.6
Cl32 C38 H38A 112.6
Cl31 C38 H38A 112.6
H38B C38 H38A 110.1
Cl34 C39 Cl33 134(3)
Cl34 C39 H39B 103.8
Cl33 C39 H39B 103.8
Cl34 C39 H39A 103.8
Cl33 C39 H39A 103.8
H39B C39 H39A 105.4
O2 C2 Ir 179.3(19)

loop_
_geom_bond_atom_site_label_1
_geom_bond_atom_site_label_2
_geom_bond_distance
Pt C1 1.918(9)
Pt C3 2.075(8)
Pt P1 2.323(2)
Pt P2 2.327(2)
Pt Ir 2.9180(4)
Ir C2 1.960(18)
Ir C4 2.109(8)
Ir Cl1 2.243(14)
Ir P3 2.298(2)
Ir P4 2.299(2)
P1 C20 1.820(5)
P1 C12 1.823(7)
P1 C30 1.835(4)
P2 C13 1.832(8)
P2 C40 1.832(4)
P2 C50 1.833(4)
P3 C70 1.815(4)
P3 C60 1.823(4)
P3 C13 1.843(7)
P4 C80 1.818(4)
P4 C90 1.830(4)
P4 C12 1.834(8)
C3 C4 1.301(12)
C3 H1A 0.9500
C4 C5 1.471(11)
C5 C10 1.405(11)
C5 C6 1.423(12)
C6 C7 1.372(11)
C6 H6 0.9500
C7 C8 1.359(13)
C7 H7 0.9500
C8 C9 1.417(14)
C8 C11 1.506(13)
C9 C10 1.376(12)
C9 H8 0.9500
C10 H9 0.9500
C11 H11C 0.9800
C11 H11B 0.9800
C11 H11A 0.9800
C1 O1 1.126(10)
C13 H13A 0.9900
C13 H13B 0.9900
C12 H12A 0.9900
C12 H12B 0.9900
C20 C21 1.3900
C20 C25 1.3900
C21 C22 1.3900
C21 H21 0.9500
C22 C23 1.3900
C22 H22 0.9500
C23 C24 1.3900
C23 H23 0.9500
C24 C25 1.3900
C24 H24 0.9500
C25 H25 0.9500
C30 C35 1.3900
C30 C31 1.3900
C35 C34 1.3900
C35 H35 0.9500
C34 C33 1.3900
C34 H34 0.9500
C33 C32 1.3900
C33 H33 0.9500
C32 C31 1.3900
C32 H32 0.9500
C31 H31 0.9500
C40 C41 1.3900
C40 C45 1.3900
C41 C42 1.3900
C41 H41 0.9500
C42 C43 1.3900
C42 H42 0.9500
C43 C44 1.3900
C43 H43 0.9500
C44 C45 1.3900
C44 H44 0.9500
C45 H45 0.9500
C50 C55 1.3900
C50 C51 1.3900
C55 C54 1.3900
C55 H55 0.9500
C54 C53 1.3900
C54 H54 0.9500
C53 C52 1.3900
C53 H53 0.9500
C52 C51 1.3900
C52 H52 0.9500
C51 H51 0.9500
C70 C75 1.3900
C70 C71 1.3900
C75 C74 1.3900
C75 H75 0.9500
C74 C73 1.3900
C74 H74 0.9500
C73 C72 1.3900
C73 H73 0.9500
C72 C71 1.3900
C72 H72 0.9500
C71 H71 0.9500
C60 C61 1.3900
C60 C65 1.3900
C61 C62 1.3900
C61 H61 0.9500
C62 C63 1.3900
C62 H62 0.9500
C63 C64 1.3900
C63 H63 0.9500
C64 C65 1.3900
C64 H64 0.9500
C65 H65 0.9500
C80 C85 1.3900
C80 C81 1.3900
C85 C84 1.3900
C85 H85 0.9500
C84 C83 1.3900
C84 H84 0.9500
C83 C82 1.3900
C83 H83 0.9500
C82 C81 1.3900
C82 H82 0.9500
C81 H81 0.9500
C90 C91 1.3900
C90 C95 1.3900
C91 C92 1.3900
C91 H91 0.9500
C92 C93 1.3900
C92 H92 0.9500
C93 C94 1.3900
C93 H93 0.9500
C94 C95 1.3900
C94 H94 0.9500
C95 H95 0.9500
P10 F11 1.572(7)
P10 F12 1.581(7)
P10 F15 1.589(6)
P10 F14 1.590(6)
P10 F16 1.595(7)
P10 F13 1.600(6)
C38 Cl32 1.71(3)
C38 Cl31 1.79(3)
C38 H38B 0.9900
C38 H38A 0.9900
C39 Cl34 1.79(6)
C39 Cl33 1.93(6)
C39 H39B 0.9900
C39 H39A 0.9900
O2 C2 1.10(2)
